data_4515639
loop_
_publ_author_name
'Joannou, Matthew V.'
'Bezdek, M\'at\'e J.'
'Chirik, Paul J.'

_publ_section_title
;
 Pyridine(diimine) Molybdenum-Catalyzed Hydrogenation of Arenes and
 Hindered Olefins: Insights into Precatalyst Activation and Deactivation
 Pathways
;
_journal_issue 6
_journal_name_full 'ACS Catalysis'
_journal_page_first 5276
_journal_paper_doi 10.1021/acscatal.8b00924
_journal_volume 8
_journal_year 2018
_chemical_formula_sum 'C47 H60 Mo N5 O'
_chemical_formula_weight 806.94
_space_group_crystal_system orthorhombic
_space_group_IT_number 43
_space_group_name_Hall 'F 2 -2d'
_space_group_name_H-M_alt 'F d d 2'
_atom_sites_solution_hydrogens geom
_audit_creation_method SHELXL-2014
_cell_angle_alpha 90
_cell_angle_beta 90
_cell_angle_gamma 90
_cell_formula_units_Z 16
_cell_length_a 32.0833(7)
_cell_length_b 33.7453(7)
_cell_length_c 17.8428(4)
_cell_measurement_reflns_used 9892
_cell_measurement_temperature 100(2)
_cell_measurement_theta_max 66.69
_cell_measurement_theta_min 3.12
_cell_volume 19317.7(7)
_computing_cell_refinement 'Bruker SAINT'
_computing_data_collection 'Bruker APEX3'
_computing_data_reduction 'Bruker SAINT'
_computing_molecular_graphics 'ORTEP3 (Farraguia, 1994)'
_computing_structure_refinement 'SHELXL-97 (Sheldrick, 2008)'
_computing_structure_solution 'SHELXT (Sheldrick 2016)'
_diffrn_ambient_temperature 100(2)
_diffrn_measured_fraction_theta_full 0.976
_diffrn_measured_fraction_theta_max 0.993
_diffrn_measurement_device_type 'Bruker D8 Venture Photon 100 CMOS'
_diffrn_measurement_method 'phi and omega scans'
_diffrn_radiation_source 'I\mS microfocus source'
_diffrn_radiation_type CuK\a
_diffrn_radiation_wavelength 1.54178
_diffrn_reflns_av_R_equivalents 0.0484
_diffrn_reflns_av_unetI/netI 0.0528
_diffrn_reflns_Laue_measured_fraction_full 0.976
_diffrn_reflns_Laue_measured_fraction_max 0.993
_diffrn_reflns_limit_h_max 38
_diffrn_reflns_limit_h_min -37
_diffrn_reflns_limit_k_max 40
_diffrn_reflns_limit_k_min -40
_diffrn_reflns_limit_l_max 21
_diffrn_reflns_limit_l_min -21
_diffrn_reflns_number 25101
_diffrn_reflns_point_group_measured_fraction_full 0.976
_diffrn_reflns_point_group_measured_fraction_max 0.993
_diffrn_reflns_theta_full 67.679
_diffrn_reflns_theta_max 66.721
_diffrn_reflns_theta_min 3.122
_exptl_absorpt_coefficient_mu 2.488
_exptl_absorpt_correction_T_max 0.7528
_exptl_absorpt_correction_T_min 0.6610
_exptl_absorpt_correction_type multi-scan
_exptl_absorpt_process_details 'TWINABS BRUKER AXS'
_exptl_crystal_colour black
_exptl_crystal_density_diffrn 1.110
_exptl_crystal_description plate
_exptl_crystal_F_000 6832
_exptl_crystal_size_max 0.149
_exptl_crystal_size_mid 0.086
_exptl_crystal_size_min 0.077
_refine_diff_density_max 0.448
_refine_diff_density_min -0.311
_refine_diff_density_rms 0.053
_refine_ls_abs_structure_details
;
 Refined as an inversion twin.
;
_refine_ls_abs_structure_Flack 0.004(8)
_refine_ls_extinction_method none
_refine_ls_goodness_of_fit_ref 1.021
_refine_ls_hydrogen_treatment constr
_refine_ls_matrix_type full
_refine_ls_number_parameters 488
_refine_ls_number_reflns 8279
_refine_ls_number_restraints 1
_refine_ls_restrained_S_all 1.021
_refine_ls_R_factor_all 0.0302
_refine_ls_R_factor_gt 0.0272
_refine_ls_shift/su_max 0.008
_refine_ls_shift/su_mean 0.000
_refine_ls_structure_factor_coef Fsqd
_refine_ls_weighting_details 'w=1/[\s^2^(Fo^2^)+(0.0252P)^2^+9.2646P] where P=(Fo^2^+2Fc^2^)/3'
_refine_ls_weighting_scheme calc
_refine_ls_wR_factor_gt 0.0612
_refine_ls_wR_factor_ref 0.0625
_reflns_Friedel_coverage 0.933
_reflns_Friedel_fraction_full 0.976
_reflns_Friedel_fraction_max 0.994
_reflns_number_gt 7815
_reflns_number_total 8279
_reflns_threshold_expression 'I > 2\s(I)'
_cod_data_source_file cs8b00924_si_003.cif
_cod_data_source_block mj10
_cod_database_code 4515639
_shelx_space_group_comment
;
The symmetry employed for this shelxl refinement is uniquely defined
by the following loop, which should always be used as a source of
symmetry information in preference to the above space-group names.
They are only intended as comments.
;
_shelx_estimated_absorpt_t_min 0.708
_shelx_estimated_absorpt_t_max 0.832
_shelxl_version_number 2014-3

loop_
_space_group_symop_operation_xyz
'x, y, z'
'-x, -y, z'
'x+1/4, -y+1/4, z+1/4'
'-x+1/4, y+1/4, z+1/4'
'x, y+1/2, z+1/2'
'-x, -y+1/2, z+1/2'
'x+1/4, -y+3/4, z+3/4'
'-x+1/4, y+3/4, z+3/4'
'x+1/2, y, z+1/2'
'-x+1/2, -y, z+1/2'
'x+3/4, -y+1/4, z+3/4'
'-x+3/4, y+1/4, z+3/4'
'x+1/2, y+1/2, z'
'-x+1/2, -y+1/2, z'
'x+3/4, -y+3/4, z+1/4'
'-x+3/4, y+3/4, z+1/4'

loop_
_atom_site_label
_atom_site_type_symbol
_atom_site_fract_x
_atom_site_fract_y
_atom_site_fract_z
_atom_site_U_iso_or_equiv
_atom_site_adp_type
_atom_site_occupancy
_atom_site_site_symmetry_order
_atom_site_calc_flag
_atom_site_refinement_flags_posn
_atom_site_refinement_flags_adp
C1 C 0.41842(12) 0.82971(11) 0.6069(2) 0.0211(8) Uani 1 1 d . .
H1A H 0.4330 0.8495 0.6352 0.032 Uiso 1 1 calc R U
H1B H 0.4067 0.8415 0.5627 0.032 Uiso 1 1 calc R U
H1C H 0.3965 0.8187 0.6370 0.032 Uiso 1 1 calc R U
C2 C 0.44853(11) 0.79714(10) 0.58449(19) 0.0158(7) Uani 1 1 d . .
C3 C 0.48997(11) 0.79770(10) 0.6096(2) 0.0146(7) Uani 1 1 d . .
C4 C 0.50913(11) 0.82672(11) 0.6538(2) 0.0189(7) Uani 1 1 d . .
H4 H 0.4943 0.8493 0.6674 0.023 Uiso 1 1 calc R U
C5 C 0.54991(12) 0.82225(11) 0.6774(2) 0.0200(7) Uani 1 1 d . .
H5 H 0.5625 0.8417 0.7065 0.024 Uiso 1 1 calc R U
C6 C 0.57193(11) 0.78832(11) 0.6573(2) 0.0178(7) Uani 1 1 d . .
H6 H 0.5994 0.7851 0.6729 0.021 Uiso 1 1 calc R U
C7 C 0.55256(10) 0.75883(10) 0.61312(18) 0.0143(7) Uani 1 1 d . .
C8 C 0.56955(11) 0.72199(10) 0.59230(18) 0.0147(6) Uani 1 1 d . .
C9 C 0.61222(11) 0.70889(12) 0.6160(2) 0.0211(8) Uani 1 1 d . .
H9A H 0.6255 0.7298 0.6436 0.032 Uiso 1 1 calc R U
H9B H 0.6100 0.6858 0.6471 0.032 Uiso 1 1 calc R U
H9C H 0.6285 0.7027 0.5724 0.032 Uiso 1 1 calc R U
C10 C 0.39499(10) 0.76045(9) 0.5242(2) 0.0175(6) Uani 1 1 d . .
C11 C 0.38109(11) 0.77378(11) 0.4531(2) 0.0208(8) Uani 1 1 d . .
C12 C 0.33965(12) 0.76762(12) 0.4336(2) 0.0260(8) Uani 1 1 d . .
H12 H 0.3301 0.7762 0.3871 0.031 Uiso 1 1 calc R U
C13 C 0.31233(12) 0.74876(13) 0.4823(3) 0.0319(10) Uani 1 1 d . .
H13 H 0.2848 0.7443 0.4681 0.038 Uiso 1 1 calc R U
C14 C 0.32609(11) 0.73673(12) 0.5514(2) 0.0252(8) Uani 1 1 d . .
H14 H 0.3074 0.7244 0.5838 0.030 Uiso 1 1 calc R U
C15 C 0.36737(11) 0.74245(11) 0.5748(2) 0.0210(8) Uani 1 1 d . .
C16 C 0.40986(12) 0.79506(12) 0.3993(2) 0.0235(8) Uani 1 1 d . .
H16 H 0.4387 0.7895 0.4142 0.028 Uiso 1 1 calc R U
C17 C 0.40408(14) 0.78131(14) 0.3180(2) 0.0315(9) Uani 1 1 d . .
H17A H 0.4229 0.7956 0.2860 0.047 Uiso 1 1 calc R U
H17B H 0.4098 0.7534 0.3145 0.047 Uiso 1 1 calc R U
H17C H 0.3759 0.7863 0.3024 0.047 Uiso 1 1 calc R U
C18 C 0.40286(15) 0.83998(13) 0.4038(3) 0.0333(9) Uani 1 1 d . .
H18A H 0.4213 0.8531 0.3695 0.050 Uiso 1 1 calc R U
H18B H 0.3745 0.8459 0.3909 0.050 Uiso 1 1 calc R U
H18C H 0.4084 0.8490 0.4539 0.050 Uiso 1 1 calc R U
C19 C 0.38012(11) 0.72961(12) 0.6526(2) 0.0214(7) Uani 1 1 d . .
H19 H 0.4096 0.7363 0.6595 0.026 Uiso 1 1 calc R U
C20 C 0.37531(13) 0.68472(13) 0.6619(3) 0.0319(10) Uani 1 1 d . .
H20A H 0.3835 0.6772 0.7116 0.048 Uiso 1 1 calc R U
H20B H 0.3467 0.6774 0.6538 0.048 Uiso 1 1 calc R U
H20C H 0.3926 0.6714 0.6260 0.048 Uiso 1 1 calc R U
C21 C 0.35503(13) 0.75121(13) 0.7132(3) 0.0320(9) Uani 1 1 d . .
H21A H 0.3639 0.7424 0.7618 0.048 Uiso 1 1 calc R U
H21B H 0.3596 0.7792 0.7090 0.048 Uiso 1 1 calc R U
H21C H 0.3259 0.7456 0.7069 0.048 Uiso 1 1 calc R U
C22 C 0.55683(9) 0.65917(9) 0.5350(2) 0.0131(6) Uani 1 1 d . .
C23 C 0.58071(10) 0.65178(10) 0.4704(2) 0.0150(7) Uani 1 1 d . .
C24 C 0.59214(11) 0.61279(11) 0.4541(2) 0.0181(7) Uani 1 1 d . .
H24 H 0.6085 0.6076 0.4122 0.022 Uiso 1 1 calc R U
C25 C 0.57946(11) 0.58173(11) 0.4994(2) 0.0197(7) Uani 1 1 d . .
H25 H 0.5867 0.5558 0.4872 0.024 Uiso 1 1 calc R U
C26 C 0.55609(10) 0.58939(11) 0.5626(2) 0.0175(7) Uani 1 1 d . .
H26 H 0.5478 0.5684 0.5928 0.021 Uiso 1 1 calc R U
C27 C 0.54458(10) 0.62794(11) 0.5823(2) 0.0163(7) Uani 1 1 d . .
C28 C 0.59459(12) 0.68455(12) 0.4176(2) 0.0219(8) Uani 1 1 d . .
H28 H 0.5822 0.7095 0.4348 0.026 Uiso 1 1 calc R U
C29 C 0.57918(13) 0.67650(13) 0.3379(2) 0.0299(9) Uani 1 1 d . .
H29A H 0.5882 0.6975 0.3054 0.045 Uiso 1 1 calc R U
H29B H 0.5904 0.6518 0.3206 0.045 Uiso 1 1 calc R U
H29C H 0.5493 0.6752 0.3378 0.045 Uiso 1 1 calc R U
C30 C 0.64228(12) 0.68938(13) 0.4172(2) 0.0280(9) Uani 1 1 d . .
H30A H 0.6499 0.7103 0.3833 0.042 Uiso 1 1 calc R U
H30B H 0.6517 0.6958 0.4667 0.042 Uiso 1 1 calc R U
H30C H 0.6550 0.6651 0.4012 0.042 Uiso 1 1 calc R U
C31 C 0.51988(11) 0.63457(11) 0.6542(2) 0.0189(7) Uani 1 1 d . .
H31 H 0.5139 0.6630 0.6585 0.023 Uiso 1 1 calc R U
C32 C 0.47813(12) 0.61223(12) 0.6518(2) 0.0256(8) Uani 1 1 d . .
H32A H 0.4631 0.6168 0.6975 0.038 Uiso 1 1 calc R U
H32B H 0.4619 0.6216 0.6101 0.038 Uiso 1 1 calc R U
H32C H 0.4833 0.5844 0.6462 0.038 Uiso 1 1 calc R U
C33 C 0.54513(13) 0.62205(13) 0.7231(2) 0.0273(8) Uani 1 1 d . .
H33A H 0.5289 0.6265 0.7675 0.041 Uiso 1 1 calc R U
H33B H 0.5520 0.5944 0.7193 0.041 Uiso 1 1 calc R U
H33C H 0.5703 0.6374 0.7255 0.041 Uiso 1 1 calc R U
C34 C 0.49625(11) 0.73855(11) 0.3444(2) 0.0197(7) Uani 1 1 d . .
H34 H 0.4785 0.7169 0.3390 0.024 Uiso 1 1 calc R U
C35 C 0.50926(11) 0.75798(11) 0.2802(2) 0.0251(7) Uani 1 1 d . .
H35 H 0.5005 0.7494 0.2332 0.030 Uiso 1 1 calc R U
C36 C 0.53549(12) 0.79039(12) 0.2868(2) 0.0240(8) Uani 1 1 d . .
H36 H 0.5442 0.8044 0.2447 0.029 Uiso 1 1 calc R U
C37 C 0.54832(13) 0.80120(12) 0.3575(2) 0.0261(8) Uani 1 1 d . .
H37 H 0.5666 0.8223 0.3639 0.031 Uiso 1 1 calc R U
C38 C 0.53380(12) 0.78047(11) 0.4190(2) 0.0220(8) Uani 1 1 d . .
H38 H 0.5424 0.7885 0.4664 0.026 Uiso 1 1 calc R U
C40 C 0.47855(11) 0.63349(11) 0.4265(2) 0.0196(7) Uani 1 1 d . .
H40 H 0.5031 0.6189 0.4295 0.024 Uiso 1 1 calc R U
C41 C 0.44476(12) 0.61979(11) 0.3855(2) 0.0218(8) Uani 1 1 d . .
H41 H 0.4466 0.5959 0.3597 0.026 Uiso 1 1 calc R U
C42 C 0.40800(11) 0.64190(12) 0.3829(2) 0.0221(8) Uani 1 1 d . .
H42 H 0.3853 0.6327 0.3557 0.026 Uiso 1 1 calc R U
C43 C 0.40540(11) 0.67744(11) 0.4209(2) 0.0190(7) Uani 1 1 d . .
H43 H 0.3810 0.6924 0.4201 0.023 Uiso 1 1 calc R U
C44 C 0.54934(17) 0.90940(15) 0.3747(3) 0.0429(11) Uani 1 1 d . .
H44A H 0.5433 0.8913 0.3339 0.052 Uiso 1 1 calc R U
H44B H 0.5638 0.9323 0.3545 0.052 Uiso 1 1 calc R U
C45 C 0.51034(17) 0.92187(19) 0.4115(4) 0.0587(16) Uani 1 1 d . .
H45A H 0.4868 0.9205 0.3775 0.070 Uiso 1 1 calc R U
H45B H 0.5125 0.9485 0.4318 0.070 Uiso 1 1 calc R U
C46 C 0.5071(2) 0.8907(2) 0.4741(4) 0.0667(18) Uani 1 1 d . .
H46A H 0.4904 0.9003 0.5157 0.080 Uiso 1 1 calc R U
H46B H 0.4953 0.8661 0.4556 0.080 Uiso 1 1 calc R U
C47 C 0.55115(18) 0.88568(19) 0.4959(3) 0.0495(13) Uani 1 1 d . .
H47A H 0.5591 0.9055 0.5326 0.059 Uiso 1 1 calc R U
H47B H 0.5557 0.8596 0.5173 0.059 Uiso 1 1 calc R U
Mo1 Mo 0.48359(2) 0.72071(2) 0.52494(2) 0.01111(7) Uani 1 1 d . .
N1 N 0.43827(8) 0.76510(8) 0.54471(15) 0.0138(6) Uani 1 1 d . .
N2 N 0.51173(9) 0.76323(8) 0.58885(16) 0.0135(5) Uani 1 1 d . .
N3 N 0.54320(8) 0.69900(8) 0.55246(16) 0.0133(6) Uani 1 1 d . .
N4 N 0.50770(9) 0.74911(9) 0.41380(17) 0.0157(6) Uani 1 1 d . .
O1 O 0.57446(10) 0.89032(10) 0.42944(19) 0.0366(7) Uani 1 1 d . .
C39 C 0.43963(10) 0.69004(10) 0.45971(18) 0.0117(6) Uani 1 1 d . .
N5 N 0.47456(10) 0.66892(10) 0.46226(18) 0.0212(7) Uani 1 1 d . .

loop_
_atom_site_aniso_label
_atom_site_aniso_U_11
_atom_site_aniso_U_22
_atom_site_aniso_U_33
_atom_site_aniso_U_23
_atom_site_aniso_U_13
_atom_site_aniso_U_12
C1 0.0221(18) 0.0127(17) 0.028(2) -0.0048(15) -0.0017(15) 0.0012(14)
C2 0.0183(16) 0.0144(16) 0.0147(16) 0.0001(13) 0.0017(13) -0.0006(13)
C3 0.0173(16) 0.0110(16) 0.0155(16) -0.0003(13) 0.0036(13) 0.0005(13)
C4 0.0223(18) 0.0147(17) 0.0198(17) -0.0033(14) 0.0035(14) -0.0017(14)
C5 0.0258(19) 0.0172(17) 0.0170(17) -0.0031(14) -0.0012(14) -0.0069(14)
C6 0.0173(17) 0.0176(18) 0.0184(17) -0.0019(14) -0.0038(13) -0.0046(13)
C7 0.0143(16) 0.0173(17) 0.0113(16) -0.0001(13) -0.0001(12) -0.0017(13)
C8 0.0163(16) 0.0161(16) 0.0118(16) -0.0002(13) -0.0012(12) -0.0018(13)
C9 0.0147(16) 0.0230(19) 0.0257(19) -0.0046(15) -0.0044(14) -0.0003(14)
C10 0.0147(14) 0.0121(14) 0.0256(17) -0.0092(16) -0.0030(15) 0.0036(11)
C11 0.0200(18) 0.0172(18) 0.025(2) -0.0080(15) -0.0044(14) 0.0091(14)
C12 0.0206(19) 0.029(2) 0.029(2) -0.0041(16) -0.0082(15) 0.0080(15)
C13 0.0133(18) 0.030(2) 0.052(3) -0.0113(19) -0.0094(17) 0.0049(15)
C14 0.0149(17) 0.0225(19) 0.038(2) -0.0063(16) 0.0008(15) 0.0002(14)
C15 0.0150(16) 0.0147(17) 0.033(2) -0.0088(15) -0.0008(14) 0.0019(13)
C16 0.0255(19) 0.0243(19) 0.0208(19) -0.0013(15) -0.0037(15) 0.0107(16)
C17 0.036(2) 0.038(2) 0.021(2) -0.0043(17) -0.0047(16) 0.0096(18)
C18 0.048(3) 0.025(2) 0.027(2) 0.0039(17) 0.0055(18) 0.0044(19)
C19 0.0148(16) 0.0220(19) 0.0274(19) -0.0008(15) 0.0044(14) -0.0018(14)
C20 0.024(2) 0.028(2) 0.044(3) 0.0107(19) 0.0013(18) -0.0030(17)
C21 0.030(2) 0.035(2) 0.031(2) -0.0013(18) 0.0079(17) -0.0002(18)
C22 0.0096(13) 0.0117(14) 0.0180(17) -0.0019(14) -0.0029(13) 0.0017(11)
C23 0.0098(15) 0.0165(16) 0.0187(16) -0.0005(13) -0.0033(12) 0.0017(12)
C24 0.0152(16) 0.0212(18) 0.0180(17) -0.0043(14) -0.0008(13) 0.0032(13)
C25 0.0149(16) 0.0150(16) 0.0292(19) -0.0033(14) -0.0035(13) 0.0033(13)
C26 0.0131(15) 0.0154(17) 0.0240(18) 0.0023(14) -0.0042(13) 0.0006(13)
C27 0.0137(16) 0.0160(17) 0.0193(17) -0.0016(14) -0.0020(13) -0.0022(13)
C28 0.0215(18) 0.0206(18) 0.024(2) 0.0042(15) 0.0075(15) 0.0039(15)
C29 0.029(2) 0.035(2) 0.026(2) 0.0043(18) 0.0012(17) 0.0049(17)
C30 0.027(2) 0.031(2) 0.026(2) 0.0019(17) 0.0054(16) -0.0072(17)
C31 0.0194(18) 0.0165(17) 0.0208(18) 0.0022(14) 0.0017(14) 0.0001(14)
C32 0.0209(19) 0.026(2) 0.030(2) 0.0009(16) 0.0071(15) -0.0045(16)
C33 0.032(2) 0.030(2) 0.0200(19) 0.0025(16) -0.0020(16) 0.0007(17)
C34 0.0203(17) 0.0211(18) 0.0178(18) -0.0044(14) -0.0046(14) 0.0007(14)
C35 0.0268(17) 0.033(2) 0.0152(17) -0.0010(17) -0.0028(17) 0.0047(15)
C36 0.0255(18) 0.0286(18) 0.0177(19) 0.0066(15) 0.0025(14) 0.0059(15)
C37 0.032(2) 0.0210(19) 0.026(2) 0.0025(16) -0.0016(16) -0.0057(16)
C38 0.0252(19) 0.0209(19) 0.0199(18) -0.0004(15) -0.0008(15) -0.0039(15)
C40 0.0169(17) 0.0169(18) 0.0251(19) -0.0031(15) -0.0006(14) -0.0001(14)
C41 0.0232(19) 0.0152(17) 0.0271(19) -0.0064(15) -0.0071(15) 0.0023(14)
C42 0.0135(16) 0.0249(19) 0.0278(19) -0.0048(16) -0.0102(14) -0.0011(14)
C43 0.0157(16) 0.0169(17) 0.0244(18) -0.0019(14) -0.0046(14) -0.0002(13)
C44 0.056(3) 0.035(2) 0.038(3) 0.006(2) -0.013(2) -0.003(2)
C45 0.038(3) 0.055(3) 0.083(5) -0.002(3) -0.022(3) 0.003(3)
C46 0.057(4) 0.063(4) 0.081(5) -0.003(3) 0.021(3) -0.009(3)
C47 0.061(3) 0.054(3) 0.033(2) -0.005(2) -0.003(2) -0.010(3)
Mo1 0.00989(11) 0.01068(11) 0.01276(11) -0.00214(10) -0.00143(10) 0.00012(10)
N1 0.0141(13) 0.0132(13) 0.0142(15) -0.0014(10) -0.0003(10) -0.0011(11)
N2 0.0158(13) 0.0119(14) 0.0129(14) -0.0004(11) 0.0001(11) 0.0002(11)
N3 0.0126(13) 0.0121(14) 0.0150(13) -0.0011(11) -0.0009(10) 0.0005(11)
N4 0.0132(13) 0.0149(14) 0.0190(16) -0.0023(12) -0.0003(11) -0.0001(11)
O1 0.0352(16) 0.0374(17) 0.0372(17) 0.0049(14) -0.0052(13) -0.0039(13)
C39 0.0088(14) 0.0132(15) 0.0131(15) -0.0004(12) -0.0025(12) 0.0007(12)
N5 0.0186(15) 0.0232(17) 0.0218(16) -0.0024(13) -0.0010(12) -0.0022(12)

loop_
_atom_type_symbol
_atom_type_description
_atom_type_scat_dispersion_real
_atom_type_scat_dispersion_imag
_atom_type_scat_source
C C 0.0181 0.0091 'International Tables Vol C Tables 4.2.6.8 and 6.1.1.4'
H H 0.0000 0.0000 'International Tables Vol C Tables 4.2.6.8 and 6.1.1.4'
Mo Mo -0.0483 2.7339 'International Tables Vol C Tables 4.2.6.8 and 6.1.1.4'
N N 0.0311 0.0180 'International Tables Vol C Tables 4.2.6.8 and 6.1.1.4'
O O 0.0492 0.0322 'International Tables Vol C Tables 4.2.6.8 and 6.1.1.4'

loop_
_geom_angle_atom_site_label_1
_geom_angle_atom_site_label_2
_geom_angle_atom_site_label_3
_geom_angle
C2 C1 H1A 109.5
C2 C1 H1B 109.5
H1A C1 H1B 109.5
C2 C1 H1C 109.5
H1A C1 H1C 109.5
H1B C1 H1C 109.5
N1 C2 C3 114.5(3)
N1 C2 C1 124.7(3)
C3 C2 C1 120.6(3)
C4 C3 C2 127.3(3)
C4 C3 N2 120.6(3)
C2 C3 N2 112.0(3)
C5 C4 C3 120.7(3)
C5 C4 H4 119.6
C3 C4 H4 119.6
C4 C5 C6 119.4(3)
C4 C5 H5 120.3
C6 C5 H5 120.3
C5 C6 C7 120.0(3)
C5 C6 H6 120.0
C7 C6 H6 120.0
N2 C7 C8 112.2(3)
N2 C7 C6 120.9(3)
C8 C7 C6 126.8(3)
N3 C8 C7 113.8(3)
N3 C8 C9 123.4(3)
C7 C8 C9 122.7(3)
C8 C9 H9A 109.5
C8 C9 H9B 109.5
H9A C9 H9B 109.5
C8 C9 H9C 109.5
H9A C9 H9C 109.5
H9B C9 H9C 109.5
C15 C10 C11 120.9(3)
C15 C10 N1 119.4(3)
C11 C10 N1 119.7(3)
C12 C11 C10 118.6(4)
C12 C11 C16 119.7(3)
C10 C11 C16 121.7(3)
C13 C12 C11 121.0(4)
C13 C12 H12 119.5
C11 C12 H12 119.5
C14 C13 C12 119.7(4)
C14 C13 H13 120.1
C12 C13 H13 120.1
C13 C14 C15 122.1(4)
C13 C14 H14 119.0
C15 C14 H14 119.0
C14 C15 C10 117.7(4)
C14 C15 C19 119.3(3)
C10 C15 C19 123.0(3)
C11 C16 C18 110.3(3)
C11 C16 C17 112.5(4)
C18 C16 C17 109.3(4)
C11 C16 H16 108.2
C18 C16 H16 108.2
C17 C16 H16 108.2
C16 C17 H17A 109.5
C16 C17 H17B 109.5
H17A C17 H17B 109.5
C16 C17 H17C 109.5
H17A C17 H17C 109.5
H17B C17 H17C 109.5
C16 C18 H18A 109.5
C16 C18 H18B 109.5
H18A C18 H18B 109.5
C16 C18 H18C 109.5
H18A C18 H18C 109.5
H18B C18 H18C 109.5
C15 C19 C20 110.8(3)
C15 C19 C21 111.7(3)
C20 C19 C21 110.0(3)
C15 C19 H19 108.1
C20 C19 H19 108.1
C21 C19 H19 108.1
C19 C20 H20A 109.5
C19 C20 H20B 109.5
H20A C20 H20B 109.5
C19 C20 H20C 109.5
H20A C20 H20C 109.5
H20B C20 H20C 109.5
C19 C21 H21A 109.5
C19 C21 H21B 109.5
H21A C21 H21B 109.5
C19 C21 H21C 109.5
H21A C21 H21C 109.5
H21B C21 H21C 109.5
C23 C22 C27 120.8(3)
C23 C22 N3 120.4(3)
C27 C22 N3 118.8(3)
C24 C23 C22 118.8(3)
C24 C23 C28 118.6(3)
C22 C23 C28 122.6(3)
C25 C24 C23 121.0(3)
C25 C24 H24 119.5
C23 C24 H24 119.5
C26 C25 C24 119.7(3)
C26 C25 H25 120.2
C24 C25 H25 120.2
C25 C26 C27 121.6(3)
C25 C26 H26 119.2
C27 C26 H26 119.2
C26 C27 C22 118.2(3)
C26 C27 C31 119.1(3)
C22 C27 C31 122.7(3)
C23 C28 C29 110.7(3)
C23 C28 C30 111.8(3)
C29 C28 C30 109.6(3)
C23 C28 H28 108.2
C29 C28 H28 108.2
C30 C28 H28 108.2
C28 C29 H29A 109.5
C28 C29 H29B 109.5
H29A C29 H29B 109.5
C28 C29 H29C 109.5
H29A C29 H29C 109.5
H29B C29 H29C 109.5
C28 C30 H30A 109.5
C28 C30 H30B 109.5
H30A C30 H30B 109.5
C28 C30 H30C 109.5
H30A C30 H30C 109.5
H30B C30 H30C 109.5
C27 C31 C33 111.1(3)
C27 C31 C32 110.9(3)
C33 C31 C32 110.4(3)
C27 C31 H31 108.1
C33 C31 H31 108.1
C32 C31 H31 108.1
C31 C32 H32A 109.5
C31 C32 H32B 109.5
H32A C32 H32B 109.5
C31 C32 H32C 109.5
H32A C32 H32C 109.5
H32B C32 H32C 109.5
C31 C33 H33A 109.5
C31 C33 H33B 109.5
H33A C33 H33B 109.5
C31 C33 H33C 109.5
H33A C33 H33C 109.5
H33B C33 H33C 109.5
N4 C34 C35 123.8(3)
N4 C34 H34 118.1
C35 C34 H34 118.1
C34 C35 C36 119.1(4)
C34 C35 H35 120.4
C36 C35 H35 120.4
C37 C36 C35 118.0(4)
C37 C36 H36 121.0
C35 C36 H36 121.0
C36 C37 C38 119.6(4)
C36 C37 H37 120.2
C38 C37 H37 120.2
N4 C38 C37 123.3(4)
N4 C38 H38 118.3
C37 C38 H38 118.3
N5 C40 C41 117.8(3)
N5 C40 H40 121.1
C41 C40 H40 121.1
C40 C41 C42 119.9(3)
C40 C41 H41 120.0
C42 C41 H41 120.0
C43 C42 C41 120.0(3)
C43 C42 H42 120.0
C41 C42 H42 120.0
C39 C43 C42 118.1(3)
C39 C43 H43 121.0
C42 C43 H43 121.0
O1 C44 C45 107.8(5)
O1 C44 H44A 110.2
C45 C44 H44A 110.2
O1 C44 H44B 110.2
C45 C44 H44B 110.2
H44A C44 H44B 108.5
C44 C45 C46 100.7(5)
C44 C45 H45A 111.6
C46 C45 H45A 111.6
C44 C45 H45B 111.6
C46 C45 H45B 111.6
H45A C45 H45B 109.4
C47 C46 C45 101.8(5)
C47 C46 H46A 111.4
C45 C46 H46A 111.4
C47 C46 H46B 111.4
C45 C46 H46B 111.4
H46A C46 H46B 109.3
O1 C47 C46 105.9(5)
O1 C47 H47A 110.6
C46 C47 H47A 110.6
O1 C47 H47B 110.6
C46 C47 H47B 110.6
H47A C47 H47B 108.7
N2 Mo1 N5 160.90(11)
N2 Mo1 C39 162.12(12)
N5 Mo1 C39 36.92(13)
N2 Mo1 N3 73.31(11)
N5 Mo1 N3 87.70(12)
C39 Mo1 N3 124.57(12)
N2 Mo1 N1 73.36(10)
N5 Mo1 N1 125.75(11)
C39 Mo1 N1 88.84(12)
N3 Mo1 N1 146.19(11)
N2 Mo1 N4 92.26(11)
N5 Mo1 N4 86.26(11)
C39 Mo1 N4 87.37(12)
N3 Mo1 N4 92.29(11)
N1 Mo1 N4 94.51(10)
C2 N1 C10 117.4(3)
C2 N1 Mo1 119.5(2)
C10 N1 Mo1 122.8(2)
C7 N2 C3 118.4(3)
C7 N2 Mo1 121.1(2)
C3 N2 Mo1 120.6(2)
C8 N3 C22 117.2(3)
C8 N3 Mo1 119.4(2)
C22 N3 Mo1 123.2(2)
C34 N4 C38 116.2(3)
C34 N4 Mo1 125.8(2)
C38 N4 Mo1 117.9(2)
C47 O1 C44 109.1(4)
N5 C39 C43 121.9(3)
N5 C39 Mo1 71.29(19)
C43 C39 Mo1 166.8(3)
C39 N5 C40 122.3(3)
C39 N5 Mo1 71.8(2)
C40 N5 Mo1 165.9(3)

loop_
_geom_bond_atom_site_label_1
_geom_bond_atom_site_label_2
_geom_bond_distance
C1 C2 1.517(5)
C1 H1A 0.9600
C1 H1B 0.9600
C1 H1C 0.9600
C2 N1 1.335(5)
C2 C3 1.403(5)
C3 C4 1.399(5)
C3 N2 1.406(5)
C4 C5 1.383(5)
C4 H4 0.9300
C5 C6 1.393(5)
C5 H5 0.9300
C6 C7 1.413(5)
C6 H6 0.9300
C7 N2 1.388(4)
C7 C8 1.407(5)
C8 N3 1.350(4)
C8 C9 1.499(5)
C9 H9A 0.9600
C9 H9B 0.9600
C9 H9C 0.9600
C10 C15 1.403(6)
C10 C11 1.417(6)
C10 N1 1.444(4)
C11 C12 1.390(5)
C11 C16 1.513(6)
C12 C13 1.389(7)
C12 H12 0.9300
C13 C14 1.371(6)
C13 H13 0.9300
C14 C15 1.402(5)
C14 H14 0.9300
C15 C19 1.511(6)
C16 C18 1.535(6)
C16 C17 1.535(6)
C16 H16 0.9800
C17 H17A 0.9600
C17 H17B 0.9600
C17 H17C 0.9600
C18 H18A 0.9600
C18 H18B 0.9600
C18 H18C 0.9600
C19 C20 1.531(6)
C19 C21 1.533(6)
C19 H19 0.9800
C20 H20A 0.9600
C20 H20B 0.9600
C20 H20C 0.9600
C21 H21A 0.9600
C21 H21B 0.9600
C21 H21C 0.9600
C22 C23 1.406(5)
C22 C27 1.407(5)
C22 N3 1.447(4)
C23 C24 1.397(5)
C23 C28 1.519(5)
C24 C25 1.384(5)
C24 H24 0.9300
C25 C26 1.379(5)
C25 H25 0.9300
C26 C27 1.398(5)
C26 H26 0.9300
C27 C31 1.524(5)
C28 C29 1.530(6)
C28 C30 1.539(5)
C28 H28 0.9800
C29 H29A 0.9600
C29 H29B 0.9600
C29 H29C 0.9600
C30 H30A 0.9600
C30 H30B 0.9600
C30 H30C 0.9600
C31 C33 1.531(5)
C31 C32 1.538(5)
C31 H31 0.9800
C32 H32A 0.9600
C32 H32B 0.9600
C32 H32C 0.9600
C33 H33A 0.9600
C33 H33B 0.9600
C33 H33C 0.9600
C34 N4 1.340(5)
C34 C35 1.384(6)
C34 H34 0.9300
C35 C36 1.385(6)
C35 H35 0.9300
C36 C37 1.377(6)
C36 H36 0.9300
C37 C38 1.382(6)
C37 H37 0.9300
C38 N4 1.353(5)
C38 H38 0.9300
C40 N5 1.361(5)
C40 C41 1.387(5)
C40 H40 0.9300
C41 C42 1.396(5)
C41 H41 0.9300
C42 C43 1.380(5)
C42 H42 0.9300
C43 C39 1.366(5)
C43 H43 0.9300
C44 O1 1.420(6)
C44 C45 1.474(9)
C44 H44A 0.9700
C44 H44B 0.9700
C45 C46 1.537(10)
C45 H45A 0.9700
C45 H45B 0.9700
C46 C47 1.477(9)
C46 H46A 0.9700
C46 H46B 0.9700
C47 O1 1.411(7)
C47 H47A 0.9700
C47 H47B 0.9700
Mo1 N2 2.043(3)
Mo1 N5 2.095(3)
Mo1 C39 2.101(3)
Mo1 N3 2.106(3)
Mo1 N1 2.117(3)
Mo1 N4 2.334(3)
C39 N5 1.329(5)

loop_
_geom_torsion_atom_site_label_1
_geom_torsion_atom_site_label_2
_geom_torsion_atom_site_label_3
_geom_torsion_atom_site_label_4
_geom_torsion
N1 C2 C3 C4 -178.2(3)
C1 C2 C3 C4 -2.2(6)
N1 C2 C3 N2 -1.7(4)
C1 C2 C3 N2 174.4(3)
C2 C3 C4 C5 176.7(4)
N2 C3 C4 C5 0.5(5)
C3 C4 C5 C6 -0.4(5)
C4 C5 C6 C7 -0.1(5)
C5 C6 C7 N2 0.4(5)
C5 C6 C7 C8 -175.6(3)
N2 C7 C8 N3 1.0(4)
C6 C7 C8 N3 177.3(3)
N2 C7 C8 C9 -176.0(3)
C6 C7 C8 C9 0.3(6)
C15 C10 C11 C12 -1.9(5)
N1 C10 C11 C12 177.6(3)
C15 C10 C11 C16 177.0(3)
N1 C10 C11 C16 -3.6(5)
C10 C11 C12 C13 -0.1(6)
C16 C11 C12 C13 -178.9(4)
C11 C12 C13 C14 1.3(6)
C12 C13 C14 C15 -0.7(6)
C13 C14 C15 C10 -1.2(6)
C13 C14 C15 C19 178.1(4)
C11 C10 C15 C14 2.5(5)
N1 C10 C15 C14 -176.9(3)
C11 C10 C15 C19 -176.8(3)
N1 C10 C15 C19 3.7(5)
C12 C11 C16 C18 79.4(5)
C10 C11 C16 C18 -99.4(4)
C12 C11 C16 C17 -42.9(5)
C10 C11 C16 C17 138.3(4)
C14 C15 C19 C20 62.7(4)
C10 C15 C19 C20 -118.0(4)
C14 C15 C19 C21 -60.3(5)
C10 C15 C19 C21 119.0(4)
C27 C22 C23 C24 -0.1(5)
N3 C22 C23 C24 -177.9(3)
C27 C22 C23 C28 179.9(3)
N3 C22 C23 C28 2.0(5)
C22 C23 C24 C25 1.5(5)
C28 C23 C24 C25 -178.4(3)
C23 C24 C25 C26 -1.7(5)
C24 C25 C26 C27 0.3(5)
C25 C26 C27 C22 1.2(5)
C25 C26 C27 C31 -178.1(3)
C23 C22 C27 C26 -1.3(5)
N3 C22 C27 C26 176.6(3)
C23 C22 C27 C31 178.0(3)
N3 C22 C27 C31 -4.1(5)
C24 C23 C28 C29 57.2(4)
C22 C23 C28 C29 -122.8(4)
C24 C23 C28 C30 -65.3(4)
C22 C23 C28 C30 114.7(4)
C26 C27 C31 C33 63.1(4)
C22 C27 C31 C33 -116.2(4)
C26 C27 C31 C32 -60.1(4)
C22 C27 C31 C32 120.6(4)
N4 C34 C35 C36 -0.3(6)
C34 C35 C36 C37 1.6(5)
C35 C36 C37 C38 -2.0(6)
C36 C37 C38 N4 1.1(6)
N5 C40 C41 C42 -1.0(6)
C40 C41 C42 C43 0.3(6)
C41 C42 C43 C39 0.6(6)
O1 C44 C45 C46 -27.9(6)
C44 C45 C46 C47 37.2(6)
C45 C46 C47 O1 -34.3(6)
C3 C2 N1 C10 173.3(3)
C1 C2 N1 C10 -2.6(5)
C3 C2 N1 Mo1 0.0(4)
C1 C2 N1 Mo1 -175.8(3)
C15 C10 N1 C2 -85.5(4)
C11 C10 N1 C2 95.1(4)
C15 C10 N1 Mo1 87.6(4)
C11 C10 N1 Mo1 -91.9(3)
C8 C7 N2 C3 176.2(3)
C6 C7 N2 C3 -0.3(5)
C8 C7 N2 Mo1 -3.5(4)
C6 C7 N2 Mo1 180.0(2)
C4 C3 N2 C7 -0.1(5)
C2 C3 N2 C7 -176.9(3)
C4 C3 N2 Mo1 179.6(3)
C2 C3 N2 Mo1 2.8(4)
C7 C8 N3 C22 -174.3(3)
C9 C8 N3 C22 2.6(5)
C7 C8 N3 Mo1 1.8(4)
C9 C8 N3 Mo1 178.7(3)
C23 C22 N3 C8 -87.1(4)
C27 C22 N3 C8 95.1(4)
C23 C22 N3 Mo1 97.1(3)
C27 C22 N3 Mo1 -80.8(3)
C35 C34 N4 C38 -0.6(5)
C35 C34 N4 Mo1 175.5(3)
C37 C38 N4 C34 0.2(6)
C37 C38 N4 Mo1 -176.3(3)
C46 C47 O1 C44 17.7(6)
C45 C44 O1 C47 7.4(6)
C42 C43 C39 N5 -0.8(5)
C42 C43 C39 Mo1 178.5(10)
C43 C39 N5 C40 0.0(5)
Mo1 C39 N5 C40 -179.8(4)
C43 C39 N5 Mo1 179.8(4)
C41 C40 N5 C39 0.9(6)
C41 C40 N5 Mo1 -178.3(9)
